data_7105649
loop_
_publ_author_name
'Gangopadhyay, Snigdha'
'Basak, Prodyut'
'Drew, Michael'
'Gangopadhyay, Pijush Kanti'

_publ_section_title
;
 In situ formation of ligand
 2,2'-[(E)-diazene-1,2-diyldicarbonothioyl]diphenol and structural
 characterization of its binuclear rhodium(V) complex containing RhO2+.
;
_journal_issue 39
_journal_name_full 'Chemical communications (Cambridge, England)'
_journal_page_first 7436
_journal_page_last 7438
_journal_paper_doi 10.1039/c0cc01970d
_journal_volume 46
_journal_year 2010
_chemical_formula_sum 'C9 H10 N O4 Rh S2'
_chemical_formula_weight 363.21
_chemical_name_systematic
;
?
;
_space_group_IT_number 2
_symmetry_cell_setting triclinic
_symmetry_space_group_name_Hall '-P 1'
_symmetry_space_group_name_H-M 'P -1'
_atom_sites_solution_hydrogens geom
_atom_sites_solution_primary direct
_atom_sites_solution_secondary difmap
_audit_creation_method SHELXL-97
_cell_angle_alpha 68.437(8)
_cell_angle_beta 87.346(7)
_cell_angle_gamma 71.086(8)
_cell_formula_units_Z 2
_cell_length_a 7.2911(6)
_cell_length_b 8.9330(8)
_cell_length_c 10.6189(9)
_cell_measurement_reflns_used 4289
_cell_measurement_temperature 150(2)
_cell_measurement_theta_max 30.00
_cell_measurement_theta_min 2.65
_cell_volume 606.40(10)
_computing_cell_refinement 'Crysalis, Oxford Diffraction'
_computing_data_collection 'Crysalis, Oxford Diffraction'
_computing_data_reduction 'Crysalis, Oxford Diffraction'
_computing_molecular_graphics PLATON(Spek,2004)
_computing_structure_refinement 'SHELXL-97 (Sheldrick, 1997)'
_computing_structure_solution 'SHELXS-97 (Sheldrick, 1997)'
_diffrn_ambient_temperature 150(2)
_diffrn_measured_fraction_theta_full 0.953
_diffrn_measured_fraction_theta_max 0.953
_diffrn_measurement_device 'Oxford Diffaction X-Calibur System'
_diffrn_measurement_method '321 frames, counting time 10 s.'
_diffrn_radiation_monochromator graphite
_diffrn_radiation_source 'fine-focus sealed tube'
_diffrn_radiation_type MoK\a
_diffrn_radiation_wavelength 0.71073
_diffrn_reflns_av_R_equivalents 0.0308
_diffrn_reflns_av_sigmaI/netI 0.0447
_diffrn_reflns_limit_h_max 10
_diffrn_reflns_limit_h_min -5
_diffrn_reflns_limit_k_max 12
_diffrn_reflns_limit_k_min -10
_diffrn_reflns_limit_l_max 14
_diffrn_reflns_limit_l_min -14
_diffrn_reflns_number 4289
_diffrn_reflns_theta_full 30.00
_diffrn_reflns_theta_max 30.00
_diffrn_reflns_theta_min 2.65
_diffrn_standards_decay_% n/a
_diffrn_standards_interval_count n/a
_diffrn_standards_interval_time n/a
_diffrn_standards_number n/a
_exptl_absorpt_coefficient_mu 1.752
_exptl_absorpt_correction_T_max 1.000
_exptl_absorpt_correction_T_min 0.881
_exptl_absorpt_correction_type empirical
_exptl_absorpt_process_details 'ABSPACK, Oxford Diffraction Ltd'
_exptl_crystal_colour black
_exptl_crystal_density_diffrn 1.989
_exptl_crystal_density_method 'not measured'
_exptl_crystal_description needle
_exptl_crystal_F_000 360
_exptl_crystal_size_max 0.27
_exptl_crystal_size_mid 0.03
_exptl_crystal_size_min 0.03
_refine_diff_density_max 2.372
_refine_diff_density_min -3.570
_refine_diff_density_rms 0.221
_refine_ls_extinction_method none
_refine_ls_goodness_of_fit_ref 1.087
_refine_ls_hydrogen_treatment constr
_refine_ls_matrix_type full
_refine_ls_number_parameters 156
_refine_ls_number_reflns 3378
_refine_ls_number_restraints 0
_refine_ls_restrained_S_all 1.087
_refine_ls_R_factor_all 0.0773
_refine_ls_R_factor_gt 0.0659
_refine_ls_shift/su_max 0.000
_refine_ls_shift/su_mean 0.000
_refine_ls_structure_factor_coef Fsqd
_refine_ls_weighting_details
;
_refine_ls_weighting_details
w=1/[\s^2^(Fo^2^)+(0.1067P)^2^+3.1967P] where P=(Fo^2^+2Fc^2^)/3
;
_refine_ls_weighting_scheme calc
_refine_ls_wR_factor_gt 0.1844
_refine_ls_wR_factor_ref 0.1909
_reflns_number_gt 2777
_reflns_number_total 3378
_reflns_threshold_expression >2sigma(I)
_cod_data_source_file C0CC01970D.TXT
_cod_data_source_block 2
_cod_depositor_comments 'Adding full bibliography for 7105649--7105650.cif.'
_cod_original_cell_volume 606.40(9)
_cod_original_sg_symbol_H-M P-1
_cod_database_code 7105649

loop_
_symmetry_equiv_pos_as_xyz
'x, y, z'
'-x, -y, -z'

loop_
_atom_site_label
_atom_site_type_symbol
_atom_site_fract_x
_atom_site_fract_y
_atom_site_fract_z
_atom_site_U_iso_or_equiv
_atom_site_adp_type
_atom_site_occupancy
_atom_site_symmetry_multiplicity
_atom_site_calc_flag
_atom_site_refinement_flags
_atom_site_disorder_assembly
_atom_site_disorder_group
Rh1 Rh 0.80240(7) 0.91205(7) 0.71581(5) 0.02819(18) Uani 1 1 d . . .
S32 S 1.1343(2) 1.0940(2) 0.74524(16) 0.0275(3) Uani 1 1 d . . .
O11 O 1.0356(6) 0.7704(6) 0.8398(4) 0.0260(9) Uani 1 1 d . . .
O31 O 0.9171(7) 1.1156(6) 0.7345(5) 0.0313(10) Uani 1 1 d . . .
O1 O 0.7578(8) 0.7531(7) 0.6843(5) 0.0357(11) Uani 1 1 d . . .
O2 O 0.6233(7) 0.9755(7) 0.8135(5) 0.0374(11) Uani 1 1 d . . .
C12 C 1.1918(9) 0.6465(8) 0.8229(7) 0.0274(12) Uani 1 1 d . . .
N19 N 1.0249(8) 0.9284(7) 0.5602(5) 0.0266(10) Uani 1 1 d . . .
C13 C 1.2672(11) 0.4967(9) 0.9356(9) 0.0410(17) Uani 1 1 d . . .
H13 H 1.2062 0.4804 1.0161 0.049 Uiso 1 1 calc R . .
C16 C 1.4525(10) 0.5388(13) 0.6971(13) 0.056(3) Uani 1 1 d . . .
H16 H 1.5168 0.5528 0.6181 0.067 Uiso 1 1 calc R . .
C14 C 1.4355(13) 0.3709(10) 0.9267(14) 0.066(4) Uani 1 1 d . . .
H14 H 1.4875 0.2717 1.0026 0.079 Uiso 1 1 calc R . .
C15 C 1.5258(12) 0.3907(12) 0.8082(16) 0.070(4) Uani 1 1 d . . .
H15 H 1.6357 0.3044 0.8032 0.084 Uiso 1 1 calc R . .
C17 C 1.2799(8) 0.6726(9) 0.6989(7) 0.0291(13) Uani 1 1 d . . .
C33 C 1.1443(19) 1.2991(14) 0.6404(9) 0.065(3) Uani 1 1 d . . .
H33A H 1.0941 1.3281 0.5494 0.097 Uiso 1 1 calc R . .
H33B H 1.2768 1.2972 0.6399 0.097 Uiso 1 1 calc R . .
H33C H 1.0674 1.3826 0.6754 0.097 Uiso 1 1 calc R . .
S18 S 1.3788(6) 0.8520(5) 0.4706(3) 0.0801(10) Uani 1 1 d . . .
C18 C 1.2079(9) 0.8271(9) 0.5776(7) 0.0288(13) Uani 1 1 d . . .
C34 C 1.1812(10) 1.0965(10) 0.9067(7) 0.0331(14) Uani 1 1 d . . .
H34A H 1.0819 1.1897 0.9198 0.050 Uiso 1 1 calc R . .
H34B H 1.3057 1.1102 0.9113 0.050 Uiso 1 1 calc R . .
H34C H 1.1814 0.9910 0.9763 0.050 Uiso 1 1 calc R . .

loop_
_atom_site_aniso_label
_atom_site_aniso_U_11
_atom_site_aniso_U_22
_atom_site_aniso_U_33
_atom_site_aniso_U_23
_atom_site_aniso_U_13
_atom_site_aniso_U_12
Rh1 0.0276(3) 0.0309(3) 0.0262(3) -0.0098(2) 0.00021(17) -0.01038(19)
S32 0.0329(7) 0.0288(8) 0.0271(7) -0.0135(6) 0.0008(6) -0.0142(6)
O11 0.029(2) 0.024(2) 0.0199(19) -0.0072(16) -0.0013(15) -0.0028(16)
O31 0.030(2) 0.025(2) 0.041(3) -0.018(2) -0.0080(19) -0.0037(17)
O1 0.042(3) 0.039(3) 0.035(3) -0.014(2) 0.007(2) -0.024(2)
O2 0.027(2) 0.046(3) 0.037(3) -0.017(2) 0.0007(19) -0.006(2)
C12 0.027(3) 0.023(3) 0.035(3) -0.012(2) -0.004(2) -0.009(2)
N19 0.040(3) 0.031(3) 0.016(2) -0.008(2) 0.0018(19) -0.022(2)
C13 0.038(4) 0.023(3) 0.054(5) -0.004(3) -0.014(3) -0.011(3)
C16 0.022(3) 0.069(6) 0.112(8) -0.073(6) 0.010(4) -0.015(3)
C14 0.040(4) 0.023(4) 0.125(10) -0.022(5) -0.043(6) 0.001(3)
C15 0.027(4) 0.040(5) 0.154(12) -0.062(7) -0.017(5) 0.008(3)
C17 0.022(3) 0.033(3) 0.046(4) -0.029(3) 0.005(2) -0.011(2)
C33 0.101(8) 0.064(6) 0.036(4) 0.000(4) -0.013(5) -0.057(6)
S18 0.131(3) 0.083(2) 0.0384(13) -0.0142(13) 0.0035(15) -0.061(2)
C18 0.032(3) 0.044(4) 0.029(3) -0.026(3) 0.013(2) -0.025(3)
C34 0.030(3) 0.045(4) 0.028(3) -0.016(3) 0.000(2) -0.014(3)

loop_
_atom_type_symbol
_atom_type_description
_atom_type_scat_dispersion_real
_atom_type_scat_dispersion_imag
_atom_type_scat_source
C C 0.0033 0.0016 'International Tables Vol C Tables 4.2.6.8 and 6.1.1.4'
H H 0.0000 0.0000 'International Tables Vol C Tables 4.2.6.8 and 6.1.1.4'
O O 0.0106 0.0060 'International Tables Vol C Tables 4.2.6.8 and 6.1.1.4'
S S 0.1246 0.1234 'International Tables Vol C Tables 4.2.6.8 and 6.1.1.4'
Rh Rh -1.1178 0.9187 'International Tables Vol C Tables 4.2.6.8 and 6.1.1.4'
N N 0.0061 0.0033 'International Tables Vol C Tables 4.2.6.8 and 6.1.1.4'

loop_
_geom_angle_atom_site_label_1
_geom_angle_atom_site_label_2
_geom_angle_atom_site_label_3
_geom_angle
_geom_angle_site_symmetry_1
_geom_angle_site_symmetry_3
_geom_angle_publ_flag
O1 Rh1 O2 105.8(3) . . ?
O1 Rh1 O11 97.3(2) . . ?
O2 Rh1 O11 106.1(2) . . ?
O1 Rh1 N19 91.5(2) . . ?
O2 Rh1 N19 159.5(2) . . ?
O11 Rh1 N19 81.92(19) . . ?
O1 Rh1 O31 168.4(2) . . ?
O2 Rh1 O31 85.8(2) . . ?
O11 Rh1 O31 78.52(18) . . ?
N19 Rh1 O31 77.27(18) . . ?
O1 Rh1 S18 100.0(2) . 2_776 ?
O2 Rh1 S18 87.4(2) . 2_776 ?
O11 Rh1 S18 154.14(17) . 2_776 ?
N19 Rh1 S18 78.59(17) . 2_776 ?
O31 Rh1 S18 80.72(14) . 2_776 ?
O31 S32 C34 105.5(3) . . ?
O31 S32 C33 103.6(4) . . ?
C34 S32 C33 99.2(4) . . ?
C12 O11 Rh1 127.6(4) . . ?
S32 O31 Rh1 123.6(2) . . ?
O11 C12 C13 117.0(7) . . ?
O11 C12 C17 121.6(6) . . ?
C13 C12 C17 121.3(7) . . ?
C18 N19 N19 115.4(6) . 2_776 ?
C18 N19 Rh1 126.6(4) . . ?
N19 N19 Rh1 117.4(6) 2_776 . ?
C12 C13 C14 119.3(9) . . ?
C15 C16 C17 122.1(10) . . ?
C15 C14 C13 121.4(9) . . ?
C16 C15 C14 119.4(7) . . ?
C12 C17 C16 116.4(8) . . ?
C12 C17 C18 123.7(5) . . ?
C16 C17 C18 119.8(7) . . ?
C18 S18 Rh1 101.0(3) . 2_776 ?
N19 C18 C17 121.2(5) . . ?
N19 C18 S18 126.8(6) . . ?
C17 C18 S18 112.0(5) . . ?

loop_
_geom_bond_atom_site_label_1
_geom_bond_atom_site_label_2
_geom_bond_distance
_geom_bond_site_symmetry_2
_geom_bond_publ_flag
Rh1 O1 1.700(5) . ?
Rh1 O2 1.712(5) . ?
Rh1 O11 1.953(4) . ?
Rh1 N19 2.261(5) . ?
Rh1 O31 2.305(5) . ?
Rh1 S18 2.340(3) 2_776 ?
S32 O31 1.537(5) . ?
S32 C34 1.773(7) . ?
S32 C33 1.784(9) . ?
O11 C12 1.365(7) . ?
C12 C13 1.390(10) . ?
C12 C17 1.413(10) . ?
N19 C18 1.323(9) . ?
N19 N19 1.393(10) 2_776 ?
C13 C14 1.397(13) . ?
C16 C15 1.371(17) . ?
C16 C17 1.432(9) . ?
C14 C15 1.372(18) . ?
C17 C18 1.458(10) . ?
S18 C18 1.661(7) . ?
S18 Rh1 2.340(3) 2_776 ?

loop_
_geom_torsion_atom_site_label_1
_geom_torsion_atom_site_label_2
_geom_torsion_atom_site_label_3
_geom_torsion_atom_site_label_4
_geom_torsion
_geom_torsion_site_symmetry_1
_geom_torsion_site_symmetry_2
_geom_torsion_site_symmetry_3
_geom_torsion_site_symmetry_4
_geom_torsion_publ_flag
O1 Rh1 O11 C12 46.8(5) . . . . ?
O2 Rh1 O11 C12 155.6(5) . . . . ?
N19 Rh1 O11 C12 -43.7(5) . . . . ?
O31 Rh1 O11 C12 -122.2(5) . . . . ?
S18 Rh1 O11 C12 -85.0(6) 2_776 . . . ?
C34 S32 O31 Rh1 -116.9(4) . . . . ?
C33 S32 O31 Rh1 139.3(4) . . . . ?
O1 Rh1 O31 S32 -33.2(12) . . . . ?
O2 Rh1 O31 S32 144.3(4) . . . . ?
O11 Rh1 O31 S32 36.8(3) . . . . ?
N19 Rh1 O31 S32 -47.3(3) . . . . ?
S18 Rh1 O31 S32 -127.6(4) 2_776 . . . ?
Rh1 O11 C12 C13 -137.5(5) . . . . ?
Rh1 O11 C12 C17 46.0(8) . . . . ?
O1 Rh1 N19 C18 -80.5(5) . . . . ?
O2 Rh1 N19 C18 131.6(6) . . . . ?
O11 Rh1 N19 C18 16.7(5) . . . . ?
O31 Rh1 N19 C18 96.7(5) . . . . ?
S18 Rh1 N19 C18 179.6(5) 2_776 . . . ?
O1 Rh1 N19 N19 108.7(5) . . . 2_776 ?
O2 Rh1 N19 N19 -39.2(9) . . . 2_776 ?
O11 Rh1 N19 N19 -154.1(5) . . . 2_776 ?
O31 Rh1 N19 N19 -74.1(5) . . . 2_776 ?
S18 Rh1 N19 N19 8.8(5) 2_776 . . 2_776 ?
O11 C12 C13 C14 -175.3(6) . . . . ?
C17 C12 C13 C14 1.2(10) . . . . ?
C12 C13 C14 C15 -1.3(12) . . . . ?
C17 C16 C15 C14 -2.1(12) . . . . ?
C13 C14 C15 C16 1.7(12) . . . . ?
O11 C12 C17 C16 174.9(5) . . . . ?
C13 C12 C17 C16 -1.5(9) . . . . ?
O11 C12 C17 C18 -3.4(9) . . . . ?
C13 C12 C17 C18 -179.8(6) . . . . ?
C15 C16 C17 C12 1.9(10) . . . . ?
C15 C16 C17 C18 -179.7(7) . . . . ?
N19 N19 C18 C17 -179.9(6) 2_776 . . . ?
Rh1 N19 C18 C17 9.1(8) . . . . ?
N19 N19 C18 S18 -1.2(9) 2_776 . . . ?
Rh1 N19 C18 S18 -172.1(3) . . . . ?
C12 C17 C18 N19 -22.2(9) . . . . ?
C16 C17 C18 N19 159.5(6) . . . . ?
C12 C17 C18 S18 158.9(5) . . . . ?
C16 C17 C18 S18 -19.4(7) . . . . ?
Rh1 S18 C18 N19 -5.5(6) 2_776 . . . ?
Rh1 S18 C18 C17 173.3(4) 2_776 . . . ?
